data_7111761
loop_
_publ_author_name
'Craig, Donald'
'Gore, Sophie J.'
'Lansdell, Mark I.'
'Lewis, Simon E.'
'Mayweg, Alexander V. W.'
'White, Andrew J. P.'

_publ_section_title
;
 Transannular, decarboxylative Claisen rearrangement reactions for the
 synthesis of sulfur-substituted vinylcyclopropanes
;
_journal_issue 27
_journal_name_full 'Chemical Communications'
_journal_page_first 4991
_journal_page_last 4993
_journal_paper_doi 10.1039/c0cc00976h
_journal_volume 46
_journal_year 2010
_chemical_formula_moiety 'C32 H37 F2 N O3 S2'
_chemical_formula_sum 'C32 H37 F2 N O3 S2'
_chemical_formula_weight 585.75
_chemical_name_systematic
;
?
;
_space_group_IT_number 29
_symmetry_cell_setting orthorhombic
_symmetry_space_group_name_Hall 'P 2c -2ac'
_symmetry_space_group_name_H-M 'P c a 21'
_atom_sites_solution_hydrogens geom
_atom_sites_solution_primary direct
_atom_sites_solution_secondary difmap
_audit_creation_method SHELXL-97
_cell_angle_alpha 90.00
_cell_angle_beta 90.00
_cell_angle_gamma 90.00
_cell_formula_units_Z 4
_cell_length_a 11.4277(3)
_cell_length_b 11.7915(3)
_cell_length_c 22.8410(5)
_cell_measurement_reflns_used 5240
_cell_measurement_temperature 173(2)
_cell_measurement_theta_max 30.3854
_cell_measurement_theta_min 3.8831
_cell_volume 3077.82(13)
_computing_cell_refinement 'CrysAlis RED, Oxford Diffraction Ltd'
_computing_data_collection 'CrysAlis CCD, Oxford Diffraction Ltd'
_computing_data_reduction 'CrysAlis RED, Oxford Diffraction Ltd'
_computing_molecular_graphics 'Bruker SHELXTL'
_computing_publication_material 'Bruker SHELXTL'
_computing_structure_refinement 'SHELXL-97 (Sheldrick, 1997)'
_computing_structure_solution 'SHELXS-97 (Sheldrick, 1990)'
_diffrn_ambient_temperature 173(2)
_diffrn_detector_area_resol_mean 15.9863
_diffrn_measured_fraction_theta_full 0.995
_diffrn_measured_fraction_theta_max 0.899
_diffrn_measurement_device_type 'OD Xcalibur 3'
_diffrn_measurement_method 'omega scans'
_diffrn_radiation_monochromator graphite
_diffrn_radiation_source 'Enhance (Mo) X-ray Source'
_diffrn_radiation_type MoK\a
_diffrn_radiation_wavelength 0.71073
_diffrn_reflns_av_R_equivalents 0.0560
_diffrn_reflns_av_sigmaI/netI 0.0909
_diffrn_reflns_limit_h_max 15
_diffrn_reflns_limit_h_min -16
_diffrn_reflns_limit_k_max 15
_diffrn_reflns_limit_k_min -16
_diffrn_reflns_limit_l_max 30
_diffrn_reflns_limit_l_min -31
_diffrn_reflns_number 15743
_diffrn_reflns_theta_full 28.50
_diffrn_reflns_theta_max 30.44
_diffrn_reflns_theta_min 3.89
_diffrn_standards_number 0
_exptl_absorpt_coefficient_mu 0.218
_exptl_absorpt_correction_T_max 1.00000
_exptl_absorpt_correction_T_min 0.46127
_exptl_absorpt_correction_type multi-scan
_exptl_absorpt_process_details
;
CrysAlis RED, Oxford Diffraction Ltd.,
Version 1.171.32.5 (release 08-05-2007 CrysAlis171 .NET)
(compiled May 8 2007,13:10:02)
Empirical absorption correction using spherical harmonics,
implemented in SCALE3 ABSPACK scaling algorithm.
;
_exptl_crystal_colour Colourless
_exptl_crystal_density_diffrn 1.264
_exptl_crystal_density_method 'not measured'
_exptl_crystal_description 'platy needles'
_exptl_crystal_F_000 1240
_exptl_crystal_size_max 0.28
_exptl_crystal_size_mid 0.09
_exptl_crystal_size_min 0.04
_refine_diff_density_max 0.389
_refine_diff_density_min -0.341
_refine_diff_density_rms 0.052
_refine_ls_abs_structure_details 'Flack H D (1983), Acta Cryst. A39, 876-881, 2656 Friedel pairs'
_refine_ls_abs_structure_Flack 0.00(6)
_refine_ls_extinction_method none
_refine_ls_goodness_of_fit_ref 0.928
_refine_ls_hydrogen_treatment constr
_refine_ls_matrix_type full
_refine_ls_number_parameters 366
_refine_ls_number_reflns 6964
_refine_ls_number_restraints 7
_refine_ls_restrained_S_all 0.929
_refine_ls_R_factor_all 0.0790
_refine_ls_R_factor_gt 0.0472
_refine_ls_shift/su_max 0.001
_refine_ls_shift/su_mean 0.000
_refine_ls_structure_factor_coef Fsqd
_refine_ls_weighting_details 'calc w=1/[\s^2^(Fo^2^)+(0.0403P)^2^+0.0000P] where P=(Fo^2^+2Fc^2^)/3'
_refine_ls_weighting_scheme calc
_refine_ls_wR_factor_gt 0.0826
_refine_ls_wR_factor_ref 0.0918
_reflns_number_gt 4734
_reflns_number_total 6964
_reflns_threshold_expression >2sigma(I)
_cod_data_source_file C0CC00976Hsup1.cif
_cod_data_source_block 25b
_cod_depositor_comments
;
The following automatic conversions were performed:

'_symmetry_cell_setting' value 'Orthorhombic' changed to
'orthorhombic' according to
/home/saulius/struct/CIF-dictionaries/cif_core.dic dictionary named
'cif_core.dic' version 2.4.2 from 2011-04-26.

Automatic conversion script
Id: cif_fix_values 1891 2012-01-12 08:04:46Z andrius 
;
_cod_original_sg_symbol_H-M Pca2(1)
_cod_database_code 7111761

loop_
_symmetry_equiv_pos_as_xyz
'x, y, z'
'-x, -y, z+1/2'
'x+1/2, -y, z'
'-x+1/2, y, z+1/2'

loop_
_atom_site_label
_atom_site_type_symbol
_atom_site_fract_x
_atom_site_fract_y
_atom_site_fract_z
_atom_site_U_iso_or_equiv
_atom_site_adp_type
_atom_site_occupancy
_atom_site_symmetry_multiplicity
_atom_site_calc_flag
_atom_site_refinement_flags
_atom_site_disorder_assembly
_atom_site_disorder_group
C1 C 0.5393(3) 0.2322(3) 0.39811(14) 0.0496(9) Uani 1 1 d . . .
H1A H 0.6074 0.1884 0.3906 0.060 Uiso 1 1 calc R . .
H1B H 0.4643 0.1974 0.3975 0.060 Uiso 1 1 calc R . .
C2 C 0.5485(3) 0.3386(3) 0.40916(14) 0.0438(8) Uani 1 1 d . . .
H2A H 0.4782 0.3792 0.4165 0.053 Uiso 1 1 calc R . .
C3 C 0.6602(2) 0.4040(2) 0.41154(12) 0.0285(6) Uani 1 1 d . . .
C4 C 0.6572(3) 0.5278(3) 0.39583(12) 0.0389(7) Uani 1 1 d . . .
H4A H 0.5798 0.5625 0.3880 0.047 Uiso 1 1 calc R . .
H4B H 0.7220 0.5579 0.3716 0.047 Uiso 1 1 calc R . .
C5 C 0.6845(2) 0.4944(2) 0.45790(12) 0.0296(6) Uani 1 1 d . . .
H5A H 0.7688 0.5022 0.4691 0.036 Uiso 1 1 calc R . .
S6 S 0.58507(5) 0.52814(6) 0.51379(3) 0.02586(15) Uani 1 1 d . . .
N7 N 0.63434(18) 0.64331(18) 0.53509(9) 0.0280(5) Uani 1 1 d . . .
S8 S 0.56871(5) 0.71074(6) 0.58809(3) 0.02601(14) Uani 1 1 d . . .
C9 C 0.7697(2) 0.3364(2) 0.39568(12) 0.0274(6) Uani 1 1 d . A .
C10 C 0.8066(3) 0.3285(3) 0.33890(12) 0.0369(7) Uani 1 1 d . . .
H10A H 0.7622 0.3652 0.3093 0.044 Uiso 0.169(4) 1 calc PR A 2
F10 F 0.74387(19) 0.3738(2) 0.29621(8) 0.0498(7) Uani 0.831(4) 1 d PU A 1
C11 C 0.9059(3) 0.2691(3) 0.32276(13) 0.0415(8) Uani 1 1 d . A .
H11A H 0.9317 0.2667 0.2832 0.050 Uiso 1 1 calc R . .
C12 C 0.9651(3) 0.2140(3) 0.36635(15) 0.0412(8) Uani 1 1 d . . .
F12 F 1.06442(16) 0.1575(2) 0.35097(9) 0.0701(6) Uani 1 1 d . A .
C13 C 0.9317(3) 0.2159(3) 0.42275(13) 0.0401(7) Uani 1 1 d . A .
H13A H 0.9749 0.1758 0.4516 0.048 Uiso 1 1 calc R . .
C14 C 0.8329(2) 0.2778(2) 0.43792(12) 0.0314(7) Uani 1 1 d . . .
H14A H 0.8081 0.2800 0.4776 0.038 Uiso 0.831(4) 1 calc PR A 1
F14 F 0.7784(8) 0.2682(8) 0.4873(4) 0.037(3) Uiso 0.169(4) 1 d PU A 2
O15 O 0.46499(15) 0.52131(16) 0.49397(9) 0.0387(5) Uani 1 1 d . . .
C16 C 0.6082(2) 0.4202(2) 0.56560(11) 0.0256(6) Uani 1 1 d . . .
C17 C 0.5216(2) 0.3406(2) 0.57510(13) 0.0332(7) Uani 1 1 d . . .
H17A H 0.4497 0.3451 0.5544 0.040 Uiso 1 1 calc R . .
C18 C 0.5404(3) 0.2551(3) 0.61475(16) 0.0440(8) Uani 1 1 d . . .
H18A H 0.4812 0.2001 0.6217 0.053 Uiso 1 1 calc R . .
C19 C 0.6462(3) 0.2489(3) 0.64470(14) 0.0435(8) Uani 1 1 d . . .
H19A H 0.6592 0.1897 0.6721 0.052 Uiso 1 1 calc R . .
C20 C 0.7321(3) 0.3286(3) 0.63463(14) 0.0377(7) Uani 1 1 d . . .
H20A H 0.8041 0.3241 0.6553 0.045 Uiso 1 1 calc R . .
C21 C 0.7145(2) 0.4140(3) 0.59516(13) 0.0336(7) Uani 1 1 d . . .
H21A H 0.7741 0.4685 0.5880 0.040 Uiso 1 1 calc R . .
O22 O 0.52224(14) 0.63253(16) 0.63017(8) 0.0335(5) Uani 1 1 d . . .
O23 O 0.48693(15) 0.79001(17) 0.56392(8) 0.0346(5) Uani 1 1 d . . .
C24 C 0.6864(2) 0.7925(2) 0.61847(11) 0.0233(6) Uani 1 1 d . . .
C25 C 0.7305(2) 0.7671(2) 0.67465(11) 0.0245(6) Uani 1 1 d . . .
C26 C 0.7969(2) 0.8522(2) 0.70136(11) 0.0263(6) Uani 1 1 d . . .
H26A H 0.8246 0.8391 0.7400 0.032 Uiso 1 1 calc R . .
C27 C 0.8246(2) 0.9541(2) 0.67508(12) 0.0258(6) Uani 1 1 d . . .
C28 C 0.79044(19) 0.9688(2) 0.61745(11) 0.0241(6) Uani 1 1 d . . .
H28A H 0.8147 1.0353 0.5974 0.029 Uiso 1 1 calc R . .
C29 C 0.72163(19) 0.8896(2) 0.58756(12) 0.0227(5) Uani 1 1 d . . .
C30 C 0.7173(2) 0.6550(2) 0.70683(13) 0.0332(7) Uani 1 1 d . . .
H30A H 0.6838 0.5989 0.6786 0.040 Uiso 1 1 calc R . .
C31 C 0.8355(3) 0.6098(3) 0.72694(16) 0.0496(9) Uani 1 1 d . . .
H31A H 0.8883 0.6042 0.6933 0.074 Uiso 1 1 calc R . .
H31B H 0.8252 0.5346 0.7445 0.074 Uiso 1 1 calc R . .
H31C H 0.8690 0.6616 0.7560 0.074 Uiso 1 1 calc R . .
C32 C 0.6326(3) 0.6643(3) 0.75857(14) 0.0514(9) Uani 1 1 d . . .
H32A H 0.5568 0.6923 0.7447 0.077 Uiso 1 1 calc R . .
H32B H 0.6644 0.7172 0.7876 0.077 Uiso 1 1 calc R . .
H32C H 0.6224 0.5895 0.7765 0.077 Uiso 1 1 calc R . .
C33 C 0.8907(2) 1.0468(2) 0.70698(12) 0.0317(6) Uani 1 1 d . . .
H33A H 0.8926 1.1150 0.6810 0.038 Uiso 1 1 calc R . .
C34 C 1.0168(2) 1.0110(3) 0.71873(14) 0.0410(8) Uani 1 1 d . . .
H34A H 1.0548 0.9911 0.6817 0.061 Uiso 1 1 calc R . .
H34B H 1.0174 0.9452 0.7449 0.061 Uiso 1 1 calc R . .
H34C H 1.0592 1.0739 0.7371 0.061 Uiso 1 1 calc R . .
C35 C 0.8320(3) 1.0809(3) 0.76422(14) 0.0457(8) Uani 1 1 d . . .
H35A H 0.7519 1.1063 0.7563 0.068 Uiso 1 1 calc R . .
H35B H 0.8763 1.1427 0.7824 0.068 Uiso 1 1 calc R . .
H35C H 0.8301 1.0156 0.7908 0.068 Uiso 1 1 calc R . .
C36 C 0.6929(2) 0.9144(3) 0.52372(12) 0.0307(6) Uani 1 1 d . . .
H36A H 0.6459 0.8494 0.5083 0.037 Uiso 1 1 calc R . .
C37 C 0.8058(3) 0.9214(4) 0.48776(14) 0.0660(12) Uani 1 1 d . . .
H37A H 0.7865 0.9365 0.4467 0.099 Uiso 1 1 calc R . .
H37B H 0.8482 0.8494 0.4907 0.099 Uiso 1 1 calc R . .
H37C H 0.8550 0.9828 0.5029 0.099 Uiso 1 1 calc R . .
C38 C 0.6209(3) 1.0208(3) 0.51638(16) 0.0549(9) Uani 1 1 d . . .
H38A H 0.6033 1.0321 0.4748 0.082 Uiso 1 1 calc R . .
H38B H 0.6651 1.0860 0.5312 0.082 Uiso 1 1 calc R . .
H38C H 0.5477 1.0132 0.5384 0.082 Uiso 1 1 calc R . .

loop_
_atom_site_aniso_label
_atom_site_aniso_U_11
_atom_site_aniso_U_22
_atom_site_aniso_U_33
_atom_site_aniso_U_23
_atom_site_aniso_U_13
_atom_site_aniso_U_12
C1 0.0462(19) 0.062(2) 0.0405(18) -0.0102(19) 0.0046(15) -0.0176(18)
C2 0.0348(17) 0.053(2) 0.0434(17) -0.0197(18) -0.0011(14) -0.0005(15)
C3 0.0332(15) 0.0257(15) 0.0266(14) -0.0036(13) -0.0030(12) 0.0005(12)
C4 0.0507(19) 0.0351(18) 0.0308(14) 0.0041(16) -0.0001(14) 0.0102(15)
C5 0.0350(14) 0.0261(15) 0.0277(13) -0.0037(14) 0.0032(12) 0.0025(13)
S6 0.0218(3) 0.0243(3) 0.0315(3) -0.0028(4) -0.0006(3) 0.0005(3)
N7 0.0292(12) 0.0233(12) 0.0314(12) -0.0082(11) 0.0083(10) -0.0023(10)
S8 0.0241(3) 0.0258(3) 0.0280(3) -0.0031(4) 0.0001(3) -0.0003(3)
C9 0.0279(14) 0.0270(15) 0.0274(13) -0.0062(14) -0.0003(12) -0.0021(12)
C10 0.0381(16) 0.0407(19) 0.0318(15) -0.0004(16) -0.0018(13) 0.0006(15)
F10 0.0710(15) 0.0508(15) 0.0276(11) 0.0069(11) -0.0035(10) 0.0167(12)
C11 0.0436(18) 0.048(2) 0.0324(15) -0.0128(16) 0.0097(14) -0.0040(15)
C12 0.0319(16) 0.0442(19) 0.0474(18) -0.0173(18) 0.0001(14) 0.0065(15)
F12 0.0481(11) 0.0950(17) 0.0671(12) -0.0279(13) 0.0033(10) 0.0279(12)
C13 0.0410(18) 0.0396(18) 0.0397(16) -0.0068(17) -0.0066(15) 0.0093(15)
C14 0.0365(16) 0.0305(17) 0.0273(13) -0.0051(14) 0.0026(12) 0.0049(13)
O15 0.0274(9) 0.0402(11) 0.0484(11) -0.0067(11) -0.0096(9) 0.0020(9)
C16 0.0249(14) 0.0205(14) 0.0314(13) -0.0012(13) 0.0038(11) 0.0008(11)
C17 0.0267(14) 0.0308(17) 0.0422(17) -0.0014(16) 0.0059(13) -0.0019(12)
C18 0.0405(18) 0.0318(18) 0.060(2) 0.0007(18) 0.0180(16) -0.0087(14)
C19 0.052(2) 0.0365(19) 0.0418(17) 0.0118(17) 0.0162(16) 0.0120(15)
C20 0.0326(16) 0.0392(18) 0.0413(16) 0.0090(16) 0.0042(14) 0.0096(14)
C21 0.0298(14) 0.0308(16) 0.0403(16) 0.0014(16) 0.0077(14) -0.0013(12)
O22 0.0261(9) 0.0386(12) 0.0356(10) 0.0001(11) 0.0043(8) -0.0058(9)
O23 0.0270(10) 0.0354(11) 0.0415(10) -0.0045(11) -0.0091(9) 0.0031(9)
C24 0.0222(12) 0.0209(14) 0.0269(13) -0.0057(13) -0.0043(11) 0.0023(11)
C25 0.0215(13) 0.0302(15) 0.0219(12) 0.0024(13) 0.0013(11) 0.0042(11)
C26 0.0236(13) 0.0302(16) 0.0251(13) 0.0028(14) -0.0049(11) 0.0045(12)
C27 0.0275(13) 0.0219(15) 0.0281(13) -0.0008(13) 0.0009(12) 0.0059(11)
C28 0.0137(11) 0.0237(14) 0.0350(14) 0.0057(14) 0.0010(11) 0.0023(10)
C29 0.0182(11) 0.0252(14) 0.0248(12) 0.0047(14) 0.0011(12) 0.0082(10)
C30 0.0386(16) 0.0294(16) 0.0316(14) 0.0069(15) -0.0044(13) -0.0041(13)
C31 0.0429(18) 0.0373(19) 0.069(2) 0.0268(19) -0.0088(17) 0.0009(15)
C32 0.060(2) 0.050(2) 0.0438(18) 0.0102(19) 0.0146(17) -0.0023(18)
C33 0.0402(15) 0.0242(15) 0.0307(14) -0.0027(14) -0.0034(13) 0.0039(13)
C34 0.0248(15) 0.0432(19) 0.0549(19) -0.0062(18) -0.0015(14) -0.0041(13)
C35 0.0430(18) 0.0428(19) 0.0512(19) -0.0186(18) -0.0042(16) 0.0056(15)
C36 0.0269(14) 0.0339(15) 0.0314(15) 0.0050(14) 0.0004(11) 0.0000(12)
C37 0.051(2) 0.117(3) 0.0297(15) 0.011(2) 0.0096(15) 0.011(2)
C38 0.075(2) 0.0427(19) 0.0472(17) 0.016(2) -0.018(2) 0.0097(17)

loop_
_atom_type_symbol
_atom_type_description
_atom_type_scat_dispersion_real
_atom_type_scat_dispersion_imag
_atom_type_scat_source
C C 0.0033 0.0016 'International Tables Vol C Tables 4.2.6.8 and 6.1.1.4'
H H 0.0000 0.0000 'International Tables Vol C Tables 4.2.6.8 and 6.1.1.4'
N N 0.0061 0.0033 'International Tables Vol C Tables 4.2.6.8 and 6.1.1.4'
O O 0.0106 0.0060 'International Tables Vol C Tables 4.2.6.8 and 6.1.1.4'
F F 0.0171 0.0103 'International Tables Vol C Tables 4.2.6.8 and 6.1.1.4'
S S 0.1246 0.1234 'International Tables Vol C Tables 4.2.6.8 and 6.1.1.4'

loop_
_geom_angle_atom_site_label_1
_geom_angle_atom_site_label_2
_geom_angle_atom_site_label_3
_geom_angle
C1 C2 C3 125.6(3)
C2 C3 C4 118.3(3)
C2 C3 C9 115.0(2)
C4 C3 C9 117.9(2)
C2 C3 C5 122.8(2)
C4 C3 C5 59.48(18)
C9 C3 C5 112.3(2)
C3 C4 C5 61.06(18)
C4 C5 C3 59.46(19)
C4 C5 S6 119.4(2)
C3 C5 S6 123.0(2)
O15 S6 N7 119.46(12)
O15 S6 C5 111.97(13)
N7 S6 C5 101.06(12)
O15 S6 C16 108.24(13)
N7 S6 C16 111.64(12)
C5 S6 C16 103.17(12)
S6 N7 S8 119.57(13)
O23 S8 O22 115.87(11)
O23 S8 N7 109.40(12)
O22 S8 N7 110.75(11)
O23 S8 C24 106.69(11)
O22 S8 C24 111.34(12)
N7 S8 C24 101.80(11)
C10 C9 C14 117.7(3)
C10 C9 C3 120.9(3)
C14 C9 C3 121.4(2)
F10 C10 C9 120.3(3)
F10 C10 C11 116.9(3)
C9 C10 C11 122.7(3)
C12 C11 C10 116.9(3)
C13 C12 F12 119.5(3)
C13 C12 C11 123.3(3)
F12 C12 C11 117.2(3)
C12 C13 C14 118.6(3)
F14 C14 C13 124.3(5)
F14 C14 C9 113.5(5)
C13 C14 C9 120.7(3)
C17 C16 C21 120.9(3)
C17 C16 S6 119.3(2)
C21 C16 S6 119.7(2)
C18 C17 C16 119.4(3)
C17 C18 C19 119.9(3)
C20 C19 C18 120.1(3)
C21 C20 C19 120.5(3)
C20 C21 C16 119.1(3)
C29 C24 C25 121.8(2)
C29 C24 S8 117.31(18)
C25 C24 S8 120.4(2)
C26 C25 C24 116.0(2)
C26 C25 C30 117.9(2)
C24 C25 C30 126.1(2)
C27 C26 C25 124.0(2)
C26 C27 C28 117.2(2)
C26 C27 C33 122.2(2)
C28 C27 C33 120.6(2)
C27 C28 C29 122.7(3)
C28 C29 C24 117.4(2)
C28 C29 C36 117.4(2)
C24 C29 C36 125.2(2)
C25 C30 C31 111.2(2)
C25 C30 C32 111.9(2)
C31 C30 C32 110.7(3)
C27 C33 C35 112.6(2)
C27 C33 C34 110.9(2)
C35 C33 C34 109.8(2)
C38 C36 C29 112.6(2)
C38 C36 C37 110.8(3)
C29 C36 C37 110.0(2)

loop_
_geom_bond_atom_site_label_1
_geom_bond_atom_site_label_2
_geom_bond_distance
C1 C2 1.284(4)
C2 C3 1.492(4)
C3 C4 1.504(4)
C3 C9 1.527(4)
C3 C5 1.528(4)
C4 C5 1.504(4)
C5 S6 1.755(3)
S6 O15 1.4473(18)
S6 N7 1.548(2)
S6 C16 1.758(3)
N7 S8 1.631(2)
S8 O23 1.4324(19)
S8 O22 1.4340(19)
S8 C24 1.794(2)
C9 C10 1.367(4)
C9 C14 1.389(4)
C10 F10 1.323(3)
C10 C11 1.384(4)
C11 C12 1.368(4)
C12 C13 1.344(4)
C12 F12 1.362(3)
C13 C14 1.389(4)
C14 F14 1.292(9)
C16 C17 1.381(4)
C16 C21 1.391(4)
C17 C18 1.373(4)
C18 C19 1.391(5)
C19 C20 1.378(4)
C20 C21 1.367(4)
C24 C29 1.404(3)
C24 C25 1.411(3)
C25 C26 1.398(4)
C25 C30 1.520(4)
C26 C27 1.380(4)
C27 C28 1.384(4)
C27 C33 1.515(4)
C28 C29 1.399(4)
C29 C36 1.523(4)
C30 C31 1.523(4)
C30 C32 1.532(4)
C33 C35 1.523(4)
C33 C34 1.525(4)
C36 C38 1.509(4)
C36 C37 1.532(4)
